data_7044494
loop_
_publ_author_name
'Gong, Yun-Nan'
'Wei, Xue-Wen'
'Deng, Ji-Hua'
'Zhong, Di-Chang'
'Pan, Chun-Yang'

_publ_section_title
;
 Photochromism, photoluminescence modulation and selective recognition of
 small molecules of two highly stable dynamic metal--organic frameworks
;
_journal_name_full 'Dalton Trans.'
_journal_paper_doi 10.1039/C7DT03783J
_journal_year 2017
_chemical_formula_moiety '[Eu(C21H9O6)(C4H9NO)2],0.5(C4H9NO),15(H2O)'
_chemical_formula_sum 'C31 H61.5 Eu N2.5 O23.5'
_chemical_formula_weight 996.28
_space_group_crystal_system monoclinic
_space_group_IT_number 15
_space_group_name_Hall '-C 2yc'
_space_group_name_H-M_alt 'C 1 2/c 1'
_symmetry_space_group_name_Hall '-C 2yc'
_symmetry_space_group_name_H-M 'C 1 2/c 1'
_atom_sites_solution_hydrogens geom
_audit_creation_date 2017-09-09
_audit_creation_method
;
Olex2 1.2-beta
(compiled 2017.08.10 svn.r3458 for OlexSys, GUI svn.r5381)
;
_audit_update_record
;
2017-09-29 deposited with the CCDC.
2017-10-18 downloaded from the CCDC.
;
_cell_angle_alpha 90
_cell_angle_beta 113.565(9)
_cell_angle_gamma 90
_cell_formula_units_Z 8
_cell_length_a 27.329(2)
_cell_length_b 13.2671(14)
_cell_length_c 26.0537(19)
_cell_measurement_reflns_used 3785
_cell_measurement_temperature 293(2)
_cell_measurement_theta_max 65.6283
_cell_measurement_theta_min 3.2509
_cell_volume 8658.7(14)
_computing_cell_refinement 'Bruker FRAMBO'
_computing_data_collection 'Bruker FRAMBO'
_computing_data_reduction 'Bruker SAINT'
_computing_molecular_graphics 'Olex2 (Dolomanov et al., 2009)'
_computing_publication_material 'Olex2 (Dolomanov et al., 2009)'
_computing_structure_refinement 'ShelXL (Sheldrick, 2015)'
_diffrn_ambient_temperature 293(2)
_diffrn_measured_fraction_theta_full 0.965
_diffrn_measured_fraction_theta_max 0.965
_diffrn_measurement_device_type 'multiwire proportional'
_diffrn_measurement_method 'phi and omega scans'
_diffrn_radiation_monochromator graphite
_diffrn_radiation_type CuK\a
_diffrn_radiation_wavelength 1.54178
_diffrn_reflns_av_R_equivalents 0.0463
_diffrn_reflns_av_unetI/netI 0.0672
_diffrn_reflns_Laue_measured_fraction_full 0.965
_diffrn_reflns_Laue_measured_fraction_max 0.965
_diffrn_reflns_limit_h_max 30
_diffrn_reflns_limit_h_min -32
_diffrn_reflns_limit_k_max 15
_diffrn_reflns_limit_k_min -11
_diffrn_reflns_limit_l_max 30
_diffrn_reflns_limit_l_min -10
_diffrn_reflns_number 14902
_diffrn_reflns_point_group_measured_fraction_full 0.965
_diffrn_reflns_point_group_measured_fraction_max 0.965
_diffrn_reflns_theta_full 64.880
_diffrn_reflns_theta_max 64.880
_diffrn_reflns_theta_min 3.529
_exptl_absorpt_coefficient_mu 10.662
_exptl_absorpt_correction_T_max 1.00000
_exptl_absorpt_correction_T_min 0.53708
_exptl_absorpt_correction_type multi-scan
_exptl_absorpt_process_details sadabs
_exptl_crystal_colour colorless
_exptl_crystal_density_diffrn 1.049
_exptl_crystal_density_method 'not measured'
_exptl_crystal_description BLOCK
_exptl_crystal_F_000 2736
_exptl_crystal_size_max 0.42
_exptl_crystal_size_mid 0.23
_exptl_crystal_size_min 0.15
_refine_diff_density_max 1.055
_refine_diff_density_min -1.326
_refine_diff_density_rms 0.094
_refine_ls_extinction_coef 0.000056(12)
_refine_ls_extinction_expression Fc^*^=kFc[1+0.001xFc^2^\l^3^/sin(2\q)]^-1/4^
_refine_ls_extinction_method 'SHELXL-2017/1 (Sheldrick 2017)'
_refine_ls_goodness_of_fit_ref 0.984
_refine_ls_hydrogen_treatment constr
_refine_ls_matrix_type full
_refine_ls_number_parameters 362
_refine_ls_number_reflns 7101
_refine_ls_number_restraints 18
_refine_ls_restrained_S_all 0.984
_refine_ls_R_factor_all 0.0802
_refine_ls_R_factor_gt 0.0524
_refine_ls_shift/su_max 0.006
_refine_ls_shift/su_mean 0.000
_refine_ls_structure_factor_coef Fsqd
_refine_ls_weighting_details 'w=1/[\s^2^(Fo^2^)+(0.0885P)^2^] where P=(Fo^2^+2Fc^2^)/3'
_refine_ls_weighting_scheme calc
_refine_ls_wR_factor_gt 0.1361
_refine_ls_wR_factor_ref 0.1508
_reflns_Friedel_coverage 0.000
_reflns_number_gt 4766
_reflns_number_total 7101
_reflns_threshold_expression 'I > 2\s(I)'
_cod_data_source_file c7dt03783j2.cif
_cod_data_source_block 2a
_cod_original_cell_volume 8658.8(14)
_cod_database_code 7044494
_shelx_shelxl_version_number 2017/1
_shelx_space_group_comment
;
The symmetry employed for this shelxl refinement is uniquely defined
by the following loop, which should always be used as a source of
symmetry information in preference to the above space-group names.
They are only intended as comments.
;
_shelx_estimated_absorpt_t_max 0.298
_shelx_estimated_absorpt_t_min 0.094
_olex2_refinement_description
;
1. Fixed Uiso
 At 1.2 times of:
  All C(H) groups
 At 1.5 times of:
  All C(H,H,H,H,H,H) groups
2. Restrained distances
 N26B-C27 \\sim N26B-C28 \\sim N2B-C28 \\sim N2B-C29
 with sigma of 0.02
 N26B-C0AA \\sim N2B-C26A
 with sigma of 0.02
 C27-C26A \\sim C29-C0AA
 with sigma of 0.02
 O8-C26A \\sim O8-C0AA
 with sigma of 0.02
 N1AB-C24 \\sim N1AB-C25 \\sim N1AA-C24 \\sim N1AA-C23
 with sigma of 0.02
 O7-C22A \\sim O7-C22B
 with sigma of 0.02
 N1AA-C22B \\sim N1AB-C22A
 with sigma of 0.02
 C25-C22B \\sim C23-C22A
 with sigma of 0.02
3. Others
 Fixed Sof: N26B(0.4) H29A(0.6) H29B(0.6) H29C(0.6) H29D(0.4) H29E(0.4)
 H29F(0.4) H27D(0.4) H27E(0.4) H27F(0.4) H27A(0.6) H27B(0.6) H27C(0.6)
 H28D(0.4) H28E(0.4) H28F(0.4) H28A(0.6) H28B(0.6) H28C(0.6) N2B(0.6) O1B(0.2)
 C22B(0.27) C25(0.67) H25D(0.3) H25F(0.3) H25E(0.3) H25A(0.37) H25B(0.37)
 H25C(0.37) C23(0.67) H23D(0.3) H23E(0.3) H23F(0.3) H23A(0.37) H23B(0.37)
 H23C(0.37) C24(0.67) H24A(0.37) H24B(0.37) H24C(0.37) H24D(0.3) H24E(0.3)
 H24F(0.3) C26A(0.6) C0AA(0.4) N1AB(0.4) N1AA(0.27) C22A(0.4)
4.a Me refined with riding coordinates:
 C29(H29A,H29B,H29C), C29(H29D,H29E,H29F), C27(H27D,H27E,H27F), C27(H27A,H27B,
 H27C), C28(H28D,H28E,H28F), C28(H28A,H28B,H28C), C25(H25D,H25F,H25E), C25(H25A,
 H25B,H25C), C23(H23D,H23E,H23F), C23(H23A,H23B,H23C), C24(H24A,H24B,H24C),
 C24(H24D,H24E,H24F)
4.b Aromatic/amide H refined with riding coordinates:
 C7(H7), C20(H20), C9(H9), C4(H4), C16(H16), C3(H3), C17(H17), C13(H13),
 C10(H10)
;
_platon_squeeze_void_probe_radius 1.20
_olex2_submission_special_instructions 'No special instructions were received'

loop_
_space_group_symop_operation_xyz
'x, y, z'
'-x, y, -z+1/2'
'x+1/2, y+1/2, z'
'-x+1/2, y+1/2, -z+1/2'
'-x, -y, -z'
'x, -y, z-1/2'
'-x+1/2, -y+1/2, -z'
'x+1/2, -y+1/2, z-1/2'

loop_
_atom_site_label
_atom_site_type_symbol
_atom_site_fract_x
_atom_site_fract_y
_atom_site_fract_z
_atom_site_U_iso_or_equiv
_atom_site_adp_type
_atom_site_occupancy
_atom_site_site_symmetry_order
_atom_site_calc_flag
_atom_site_refinement_flags_posn
_atom_site_refinement_flags_occupancy
_atom_site_disorder_assembly
_atom_site_disorder_group
Eu1 Eu 0.05777(2) 0.68383(3) 0.04138(2) 0.04502(16) Uani 1 1 d . . . .
O2 O 0.12042(17) 0.8225(4) 0.0796(2) 0.0645(14) Uani 1 1 d . . . .
O1 O 0.13199(17) 0.7335(4) 0.01451(19) 0.0609(13) Uani 1 1 d . . . .
C1 C 0.1475(3) 0.7992(6) 0.0525(3) 0.0581(19) Uani 1 1 d . . . .
C18 C 0.4231(2) 1.0392(6) 0.0771(3) 0.0506(17) Uani 1 1 d . . . .
C7 C 0.2247(2) 0.9001(6) 0.1143(3) 0.0561(19) Uani 1 1 d . . . .
H7 H 0.207659 0.904525 0.138760 0.067 Uiso 1 1 calc R . . .
C21 C 0.3510(2) 0.9907(6) 0.1043(3) 0.0551(18) Uani 1 1 d . . . .
C6 C 0.2752(2) 0.9449(6) 0.1294(3) 0.0563(18) Uani 1 1 d . . . .
C20 C 0.3763(2) 0.9878(6) 0.0661(3) 0.0562(18) Uani 1 1 d . . . .
H20 H 0.361064 0.950569 0.033197 0.067 Uiso 1 1 calc R . . .
C5 C 0.2994(2) 0.9405(6) 0.0905(3) 0.0526(17) Uani 1 1 d . . . .
C9 C 0.2832(3) 0.9896(8) 0.2265(3) 0.091(3) Uani 1 1 d . . . .
H9 H 0.250717 0.957773 0.218744 0.109 Uiso 1 1 calc R . . .
C4 C 0.2725(3) 0.8919(6) 0.0398(3) 0.063(2) Uani 1 1 d . . . .
H4 H 0.287733 0.890395 0.013598 0.076 Uiso 1 1 calc R . . .
C2 C 0.2003(2) 0.8508(6) 0.0651(3) 0.0539(18) Uani 1 1 d . . . .
C16 C 0.4250(3) 1.0922(7) 0.1654(3) 0.077(3) Uani 1 1 d . . . .
H16 H 0.442187 1.125816 0.199239 0.092 Uiso 1 1 calc R . . .
C15 C 0.3764(2) 1.0423(6) 0.1550(3) 0.058(2) Uani 1 1 d . . . .
C8 C 0.3038(3) 0.9927(6) 0.1843(3) 0.063(2) Uani 1 1 d . . . .
C3 C 0.2245(3) 0.8463(6) 0.0274(3) 0.064(2) Uani 1 1 d . . . .
H3 H 0.207933 0.812188 -0.006384 0.077 Uiso 1 1 calc R . . .
C17 C 0.4474(3) 1.0921(7) 0.1267(3) 0.071(2) Uani 1 1 d . . . .
H17 H 0.478874 1.127514 0.133857 0.085 Uiso 1 1 calc R . . .
C11 C 0.3563(2) 1.0814(6) 0.2892(3) 0.059(2) Uani 1 1 d . . . .
C13 C 0.3781(2) 1.0865(6) 0.2499(3) 0.0567(19) Uani 1 1 d . . . .
H13 H 0.410300 1.120063 0.258546 0.068 Uiso 1 1 calc R . . .
C14 C 0.3526(2) 1.0420(6) 0.1970(3) 0.0564(19) Uani 1 1 d . . . .
C19 C 0.4488(2) 1.0336(6) 0.0349(3) 0.0538(18) Uani 1 1 d . . . .
C10 C 0.3092(3) 1.0311(8) 0.2771(3) 0.087(3) Uani 1 1 d . . . .
H10 H 0.295217 1.025713 0.304206 0.105 Uiso 1 1 calc R . . .
O5 O 0.42822(17) 1.1743(4) 0.35762(17) 0.0589(13) Uani 1 1 d . . . .
O3 O 0.43355(17) 0.9666(4) -0.00114(18) 0.0595(13) Uani 1 1 d . . . .
O4 O 0.48124(17) 1.1022(4) 0.03799(19) 0.0647(14) Uani 1 1 d . . . .
O6 O 0.36837(18) 1.1048(4) 0.38374(17) 0.0688(15) Uani 1 1 d . . . .
C12 C 0.3866(3) 1.1245(6) 0.3469(3) 0.0568(19) Uani 1 1 d . . . .
O7 O 0.0020(2) 0.8203(5) 0.0408(3) 0.0923(19) Uani 1 1 d D . . .
O8 O 0.0128(2) 0.7233(6) -0.0553(2) 0.0915(19) Uani 1 1 d D . . .
N26B N -0.0330(8) 0.6602(17) -0.1397(7) 0.105(7) Uiso 0.4 1 d D P A 2
C29 C 0.0509(5) 0.7347(12) -0.1296(5) 0.153(5) Uani 1 1 d D . . .
H29A H 0.060568 0.731523 -0.161215 0.230 Uiso 0.6 1 calc R P B 1
H29B H 0.046723 0.803842 -0.121336 0.230 Uiso 0.6 1 calc R P B 1
H29C H 0.078498 0.704051 -0.097770 0.230 Uiso 0.6 1 calc R P B 1
H29D H 0.037377 0.710604 -0.167521 0.230 Uiso 0.4 1 calc R P C 2
H29E H 0.055077 0.806562 -0.129386 0.230 Uiso 0.4 1 calc R P C 2
H29F H 0.084908 0.703969 -0.108593 0.230 Uiso 0.4 1 calc R P C 2
C27 C -0.0695(5) 0.6270(12) -0.1113(5) 0.178(7) Uani 1 1 d D . . .
H27D H -0.100381 0.594079 -0.138215 0.268 Uiso 0.4 1 calc R P A 2
H27E H -0.050610 0.581008 -0.081478 0.268 Uiso 0.4 1 calc R P A 2
H27F H -0.080384 0.684828 -0.096431 0.268 Uiso 0.4 1 calc R P A 2
H27A H -0.084006 0.601093 -0.148868 0.268 Uiso 0.6 1 calc R P A 1
H27B H -0.063295 0.572315 -0.085327 0.268 Uiso 0.6 1 calc R P A 1
H27C H -0.094212 0.673712 -0.106708 0.268 Uiso 0.6 1 calc R P A 1
C28 C -0.0384(8) 0.6333(14) -0.1990(5) 0.229(10) Uani 1 1 d D . . .
H28D H -0.072169 0.600824 -0.218885 0.343 Uiso 0.4 1 calc R P A 2
H28E H -0.036487 0.693616 -0.218442 0.343 Uiso 0.4 1 calc R P A 2
H28F H -0.010064 0.588527 -0.196809 0.343 Uiso 0.4 1 calc R P A 2
H28A H -0.021952 0.637171 -0.225299 0.343 Uiso 0.6 1 calc R P A 1
H28B H -0.045338 0.564019 -0.193545 0.343 Uiso 0.6 1 calc R P A 1
H28C H -0.071454 0.670013 -0.213262 0.343 Uiso 0.6 1 calc R P A 1
N2B N -0.0011(6) 0.6789(13) -0.1431(6) 0.135(6) Uiso 0.6 1 d D P A 1
O1B O -0.088(2) 0.857(5) 0.023(2) 0.165(18) Uiso 0.2 1 d . P D 3
C22B C -0.0330(11) 0.878(2) 0.0272(12) 0.074(9) Uiso 0.27 1 d D P E 2
C25 C -0.0687(9) 0.9232(17) -0.0280(12) 0.29(2) Uani 0.67 1 d D P . .
H25D H -0.093345 0.968859 -0.022341 0.441 Uiso 0.3 1 calc R P E 2
H25F H -0.047428 0.959075 -0.043665 0.441 Uiso 0.3 1 calc R P E 2
H25E H -0.088103 0.870524 -0.053124 0.441 Uiso 0.3 1 calc R P E 2
H25A H -0.096714 0.970009 -0.047648 0.441 Uiso 0.37 1 calc R P E 1
H25B H -0.038041 0.937683 -0.035971 0.441 Uiso 0.37 1 calc R P E 1
H25C H -0.080715 0.855795 -0.039787 0.441 Uiso 0.37 1 calc R P E 1
C23 C -0.0180(15) 0.877(2) 0.1154(11) 0.28(2) Uani 0.67 1 d D P . .
H23D H -0.030548 0.904162 0.142024 0.427 Uiso 0.3 1 calc R P E 2
H23E H -0.020691 0.804482 0.115267 0.427 Uiso 0.3 1 calc R P E 2
H23F H 0.018520 0.895764 0.125499 0.427 Uiso 0.3 1 calc R P E 2
H23A H -0.039792 0.931190 0.118459 0.427 Uiso 0.37 1 calc R P E 1
H23B H -0.031620 0.814053 0.122782 0.427 Uiso 0.37 1 calc R P E 1
H23C H 0.018017 0.885951 0.142049 0.427 Uiso 0.37 1 calc R P E 1
C24 C -0.0895(11) 1.007(2) 0.0453(11) 0.28(2) Uani 0.67 1 d D P . .
H24A H -0.112517 1.038193 0.010694 0.420 Uiso 0.37 1 calc R P E 1
H24B H -0.110695 0.973630 0.061823 0.420 Uiso 0.37 1 calc R P E 1
H24C H -0.068148 1.058381 0.070471 0.420 Uiso 0.37 1 calc R P E 1
H24D H -0.097575 1.020335 0.077322 0.420 Uiso 0.3 1 calc R P E 2
H24E H -0.072581 1.065580 0.037682 0.420 Uiso 0.3 1 calc R P E 2
H24F H -0.121912 0.993210 0.013430 0.420 Uiso 0.3 1 calc R P E 2
C26A C -0.0158(6) 0.6816(13) -0.1001(6) 0.091(5) Uiso 0.6 1 d D P A 1
C0AA C 0.0109(8) 0.7069(18) -0.1025(8) 0.088(7) Uiso 0.4 1 d D P A 2
N1AB N -0.0539(12) 0.933(2) 0.0342(13) 0.120(9) Uiso 0.4 1 d D P E 1
N1AA N -0.0521(16) 0.917(3) 0.0571(15) 0.139(17) Uiso 0.27 1 d D P E 2
C22A C -0.0192(10) 0.8747(19) 0.0584(10) 0.080(6) Uiso 0.4 1 d D P E 1

loop_
_atom_site_aniso_label
_atom_site_aniso_U_11
_atom_site_aniso_U_22
_atom_site_aniso_U_33
_atom_site_aniso_U_23
_atom_site_aniso_U_13
_atom_site_aniso_U_12
Eu1 0.0322(2) 0.0661(3) 0.0427(2) -0.0023(2) 0.02128(15) -0.0132(2)
O2 0.046(3) 0.078(4) 0.086(3) -0.027(3) 0.044(3) -0.023(2)
O1 0.049(3) 0.085(4) 0.063(3) -0.015(3) 0.038(2) -0.029(3)
C1 0.045(4) 0.079(6) 0.060(4) -0.011(4) 0.032(3) -0.015(4)
C18 0.034(3) 0.072(5) 0.057(4) -0.017(4) 0.030(3) -0.020(3)
C7 0.034(3) 0.091(6) 0.055(4) -0.015(4) 0.030(3) -0.016(4)
C21 0.040(3) 0.076(5) 0.063(4) -0.018(4) 0.034(3) -0.022(3)
C6 0.043(4) 0.079(5) 0.058(4) -0.019(4) 0.032(3) -0.019(4)
C20 0.042(3) 0.079(5) 0.059(4) -0.013(4) 0.032(3) -0.021(4)
C5 0.038(3) 0.076(5) 0.053(4) -0.009(4) 0.028(3) -0.018(3)
C9 0.056(4) 0.166(10) 0.069(5) -0.038(6) 0.045(4) -0.054(5)
C4 0.047(4) 0.096(6) 0.061(4) -0.027(4) 0.036(3) -0.032(4)
C2 0.041(4) 0.072(5) 0.060(4) -0.009(4) 0.032(3) -0.017(3)
C16 0.051(4) 0.129(8) 0.062(4) -0.035(5) 0.036(4) -0.047(5)
C15 0.044(3) 0.087(6) 0.056(4) -0.025(4) 0.032(3) -0.033(4)
C8 0.048(4) 0.091(6) 0.059(4) -0.018(4) 0.032(3) -0.022(4)
C3 0.044(4) 0.102(6) 0.056(4) -0.031(4) 0.030(3) -0.032(4)
C17 0.047(4) 0.112(7) 0.069(4) -0.036(5) 0.039(4) -0.044(4)
C11 0.036(3) 0.097(6) 0.046(3) -0.013(4) 0.019(3) -0.012(4)
C13 0.035(3) 0.087(6) 0.055(4) -0.015(4) 0.025(3) -0.012(3)
C14 0.037(3) 0.085(5) 0.059(4) -0.026(4) 0.031(3) -0.024(4)
C19 0.030(3) 0.084(5) 0.051(4) -0.008(4) 0.021(3) -0.016(4)
C10 0.057(4) 0.164(10) 0.057(4) -0.034(5) 0.039(4) -0.046(5)
O5 0.039(2) 0.095(4) 0.048(2) -0.015(3) 0.023(2) -0.010(3)
O3 0.049(3) 0.083(4) 0.058(3) -0.020(3) 0.033(2) -0.023(3)
O4 0.052(3) 0.086(4) 0.076(3) -0.021(3) 0.046(2) -0.036(3)
O6 0.061(3) 0.107(4) 0.047(2) -0.009(3) 0.030(2) -0.018(3)
C12 0.044(4) 0.088(6) 0.045(4) 0.003(4) 0.025(3) 0.015(4)
O7 0.061(3) 0.083(4) 0.131(5) 0.005(4) 0.036(4) 0.010(3)
O8 0.075(4) 0.138(6) 0.046(3) 0.018(3) 0.007(3) -0.019(4)
C29 0.161(12) 0.186(14) 0.140(10) 0.047(11) 0.089(10) 0.018(12)
C27 0.166(13) 0.187(15) 0.121(9) 0.043(10) -0.006(9) -0.105(12)
C28 0.35(3) 0.212(19) 0.077(8) -0.029(10) 0.042(12) -0.069(19)
C25 0.123(19) 0.091(16) 0.49(6) -0.02(3) -0.06(3) 0.045(14)
C23 0.51(6) 0.19(3) 0.18(3) 0.04(2) 0.16(3) 0.12(4)
C24 0.36(4) 0.28(3) 0.29(3) 0.15(3) 0.24(3) 0.28(3)

loop_
_atom_type_symbol
_atom_type_description
_atom_type_scat_dispersion_real
_atom_type_scat_dispersion_imag
_atom_type_scat_source
C C 0.0181 0.0091 'International Tables Vol C Tables 4.2.6.8 and 6.1.1.4'
H H 0.0000 0.0000 'International Tables Vol C Tables 4.2.6.8 and 6.1.1.4'
N N 0.0311 0.0180 'International Tables Vol C Tables 4.2.6.8 and 6.1.1.4'
O O 0.0492 0.0322 'International Tables Vol C Tables 4.2.6.8 and 6.1.1.4'
Eu Eu -8.9294 11.1857 'International Tables Vol C Tables 4.2.6.8 and 6.1.1.4'

loop_
_geom_angle_atom_site_label_1
_geom_angle_atom_site_label_2
_geom_angle_atom_site_label_3
_geom_angle
_geom_angle_site_symmetry_1
_geom_angle_site_symmetry_3
O2 Eu1 O1 52.82(15) . .
O2 Eu1 C1 26.38(17) . .
O2 Eu1 O5 79.72(16) . 4_545
O2 Eu1 C12 77.7(2) . 4_545
O1 Eu1 C1 26.63(16) . .
O1 Eu1 O5 120.65(15) . 4_545
O1 Eu1 C12 101.66(17) . 4_545
O5 Eu1 C1 99.14(18) 4_545 .
O5 Eu1 C12 26.39(16) 4_545 4_545
O3 Eu1 O2 130.87(14) 7_565 .
O3 Eu1 O1 81.83(16) 7_565 .
O3 Eu1 C1 105.89(18) 7_565 .
O3 Eu1 O5 115.64(16) 7_565 4_545
O3 Eu1 O4 80.47(16) 7_565 3_445
O3 Eu1 O6 77.72(17) 7_565 4_545
O3 Eu1 C12 96.7(2) 7_565 4_545
O3 Eu1 O7 147.4(2) 7_565 .
O3 Eu1 O8 79.2(2) 7_565 .
O4 Eu1 O2 147.26(15) 3_445 .
O4 Eu1 O1 159.39(16) 3_445 .
O4 Eu1 C1 173.58(19) 3_445 .
O4 Eu1 O5 76.94(15) 3_445 4_545
O4 Eu1 O6 106.11(18) 3_445 4_545
O4 Eu1 C12 90.85(18) 3_445 4_545
O4 Eu1 O7 77.81(19) 3_445 .
O4 Eu1 O8 89.19(18) 3_445 .
O6 Eu1 O2 76.92(19) 4_545 .
O6 Eu1 O1 80.20(16) 4_545 .
O6 Eu1 C1 74.9(2) 4_545 .
O6 Eu1 O5 53.30(14) 4_545 4_545
O6 Eu1 C12 26.93(16) 4_545 4_545
C12 Eu1 C1 87.6(2) 4_545 .
O7 Eu1 O2 76.70(19) . .
O7 Eu1 O1 113.1(2) . .
O7 Eu1 C1 96.7(2) . .
O7 Eu1 O5 82.7(2) . 4_545
O7 Eu1 O6 131.8(2) . 4_545
O7 Eu1 C12 107.6(2) . 4_545
O7 Eu1 O8 76.4(2) . .
O8 Eu1 O2 104.4(2) . .
O8 Eu1 O1 77.16(18) . .
O8 Eu1 C1 92.8(2) . .
O8 Eu1 O5 157.01(19) . 4_545
O8 Eu1 O6 149.61(19) . 4_545
O8 Eu1 C12 175.9(2) . 4_545
C1 O2 Eu1 93.5(4) . .
C1 O1 Eu1 91.1(3) . .
O2 C1 Eu1 60.1(3) . .
O2 C1 O1 121.8(6) . .
O2 C1 C2 119.7(6) . .
O1 C1 Eu1 62.3(3) . .
O1 C1 C2 118.6(5) . .
C2 C1 Eu1 171.7(5) . .
C20 C18 C17 120.4(5) . .
C20 C18 C19 118.9(6) . .
C17 C18 C19 120.7(5) . .
C6 C7 H7 119.1 . .
C2 C7 H7 119.1 . .
C2 C7 C6 121.8(5) . .
C20 C21 C5 120.3(6) . .
C15 C21 C20 118.5(5) . .
C15 C21 C5 121.2(5) . .
C7 C6 C5 117.9(6) . .
C7 C6 C8 122.3(5) . .
C5 C6 C8 119.7(5) . .
C18 C20 C21 120.8(6) . .
C18 C20 H20 119.6 . .
C21 C20 H20 119.6 . .
C6 C5 C21 118.9(6) . .
C4 C5 C21 122.3(5) . .
C4 C5 C6 118.7(5) . .
C8 C9 H9 118.9 . .
C10 C9 H9 118.9 . .
C10 C9 C8 122.1(6) . .
C5 C4 H4 119.2 . .
C3 C4 C5 121.7(5) . .
C3 C4 H4 119.2 . .
C7 C2 C1 119.5(5) . .
C7 C2 C3 119.8(6) . .
C3 C2 C1 120.7(6) . .
C15 C16 H16 119.3 . .
C17 C16 H16 119.3 . .
C17 C16 C15 121.5(6) . .
C21 C15 C16 119.0(5) . .
C21 C15 C14 119.8(5) . .
C16 C15 C14 121.2(6) . .
C9 C8 C6 121.3(6) . .
C14 C8 C6 121.0(5) . .
C14 C8 C9 117.7(6) . .
C4 C3 C2 120.0(6) . .
C4 C3 H3 120.0 . .
C2 C3 H3 120.0 . .
C18 C17 H17 120.1 . .
C16 C17 C18 119.8(6) . .
C16 C17 H17 120.1 . .
C13 C11 C12 119.6(6) . .
C10 C11 C13 120.0(6) . .
C10 C11 C12 120.2(5) . .
C11 C13 H13 119.4 . .
C11 C13 C14 121.1(6) . .
C14 C13 H13 119.4 . .
C8 C14 C15 119.1(6) . .
C8 C14 C13 118.8(5) . .
C13 C14 C15 122.1(5) . .
O3 C19 C18 118.1(6) . .
O3 C19 O4 125.8(5) . .
O4 C19 C18 115.9(6) . .
C9 C10 C11 120.3(6) . .
C9 C10 H10 119.8 . .
C11 C10 H10 119.8 . .
C12 O5 Eu1 90.2(3) . 4
C19 O3 Eu1 154.2(5) . 7_565
C19 O4 Eu1 161.0(5) . 3
C12 O6 Eu1 93.8(4) . 4
C11 C12 Eu1 173.8(6) . 4
O5 C12 Eu1 63.4(3) . 4
O5 C12 C11 120.8(5) . .
O5 C12 O6 122.5(6) . .
O6 C12 Eu1 59.2(3) . 4
O6 C12 C11 116.7(6) . .
C22B O7 Eu1 162.7(17) . .
C22A O7 Eu1 156.9(14) . .
C26A O8 Eu1 139.5(9) . .
C0AA O8 Eu1 144.9(13) . .
C27 N26B C28 127.0(16) . .
C0AA N26B C27 110.5(11) . .
C0AA N26B C28 121.9(14) . .
H29A C29 H29B 109.5 . .
H29A C29 H29C 109.5 . .
H29B C29 H29C 109.5 . .
H29D C29 H29E 109.5 . .
H29D C29 H29F 109.5 . .
H29E C29 H29F 109.5 . .
N2B C29 H29A 109.5 . .
N2B C29 H29B 109.5 . .
N2B C29 H29C 109.5 . .
C0AA C29 H29D 109.5 . .
C0AA C29 H29E 109.5 . .
C0AA C29 H29F 109.5 . .
N26B C27 H27D 109.5 . .
N26B C27 H27E 109.5 . .
N26B C27 H27F 109.5 . .
H27D C27 H27E 109.5 . .
H27D C27 H27F 109.5 . .
H27E C27 H27F 109.5 . .
H27A C27 H27B 109.5 . .
H27A C27 H27C 109.5 . .
H27B C27 H27C 109.5 . .
C26A C27 H27A 109.5 . .
C26A C27 H27B 109.5 . .
C26A C27 H27C 109.5 . .
N26B C28 H28D 109.5 . .
N26B C28 H28E 109.5 . .
N26B C28 H28F 109.5 . .
H28D C28 H28E 109.5 . .
H28D C28 H28F 109.5 . .
H28E C28 H28F 109.5 . .
H28A C28 H28B 109.5 . .
H28A C28 H28C 109.5 . .
H28B C28 H28C 109.5 . .
N2B C28 H28A 109.5 . .
N2B C28 H28B 109.5 . .
N2B C28 H28C 109.5 . .
C29 N2B C28 128.4(14) . .
C26A N2B C29 111.2(11) . .
C26A N2B C28 120.0(13) . .
O7 C22B C25 134(2) . .
O7 C22B N1AA 127(2) . .
N1AA C22B C25 99(2) . .
C22B C25 H25D 109.5 . .
C22B C25 H25F 109.5 . .
C22B C25 H25E 109.5 . .
H25D C25 H25F 109.5 . .
H25D C25 H25E 109.5 . .
H25F C25 H25E 109.5 . .
H25A C25 H25B 109.5 . .
H25A C25 H25C 109.5 . .
H25B C25 H25C 109.5 . .
N1AB C25 H25A 109.5 . .
N1AB C25 H25B 109.5 . .
N1AB C25 H25C 109.5 . .
H23D C23 H23E 109.5 . .
H23D C23 H23F 109.5 . .
H23E C23 H23F 109.5 . .
H23A C23 H23B 109.5 . .
H23A C23 H23C 109.5 . .
H23B C23 H23C 109.5 . .
N1AA C23 H23D 109.5 . .
N1AA C23 H23E 109.5 . .
N1AA C23 H23F 109.5 . .
C22A C23 H23A 109.5 . .
C22A C23 H23B 109.5 . .
C22A C23 H23C 109.5 . .
H24A C24 H24B 109.5 . .
H24A C24 H24C 109.5 . .
H24B C24 H24C 109.5 . .
H24D C24 H24E 109.5 . .
H24D C24 H24F 109.5 . .
H24E C24 H24F 109.5 . .
N1AB C24 H24A 109.5 . .
N1AB C24 H24B 109.5 . .
N1AB C24 H24C 109.5 . .
N1AA C24 H24D 109.5 . .
N1AA C24 H24E 109.5 . .
N1AA C24 H24F 109.5 . .
O8 C26A C27 125.1(12) . .
O8 C26A N2B 120.9(12) . .
N2B C26A C27 114.0(12) . .
O8 C0AA N26B 117.8(14) . .
O8 C0AA C29 130.7(16) . .
N26B C0AA C29 111.4(13) . .
C24 N1AB C25 110(2) . .
C22A N1AB C25 109.3(16) . .
C22A N1AB C24 140(3) . .
C22B N1AA C23 103.9(18) . .
C22B N1AA C24 129(2) . .
C24 N1AA C23 125(3) . .
O7 C22A C23 128(2) . .
O7 C22A N1AB 129(2) . .
N1AB C22A C23 102(2) . .

loop_
_geom_bond_atom_site_label_1
_geom_bond_atom_site_label_2
_geom_bond_distance
_geom_bond_site_symmetry_2
Eu1 O2 2.438(4) .
Eu1 O1 2.485(4) .
Eu1 C1 2.806(7) .
Eu1 O5 2.506(4) 4_545
Eu1 O3 2.311(5) 7_565
Eu1 O4 2.325(4) 3_445
Eu1 O6 2.414(5) 4_545
Eu1 C12 2.804(7) 4_545
Eu1 O7 2.362(6) .
Eu1 O8 2.377(5) .
O2 C1 1.249(7) .
O1 C1 1.258(8) .
C1 C2 1.510(9) .
C18 C20 1.375(8) .
C18 C17 1.386(9) .
C18 C19 1.523(8) .
C7 H7 0.9300 .
C7 C6 1.406(8) .
C7 C2 1.353(9) .
C21 C20 1.424(8) .
C21 C5 1.468(8) .
C21 C15 1.402(9) .
C6 C5 1.415(8) .
C6 C8 1.470(9) .
C20 H20 0.9300 .
C5 C4 1.388(9) .
C9 H9 0.9300 .
C9 C8 1.420(8) .
C9 C10 1.342(10) .
C4 H4 0.9300 .
C4 C3 1.361(8) .
C2 C3 1.389(8) .
C16 H16 0.9300 .
C16 C15 1.409(8) .
C16 C17 1.375(8) .
C15 C14 1.479(8) .
C8 C14 1.401(8) .
C3 H3 0.9300 .
C17 H17 0.9300 .
C11 C13 1.377(8) .
C11 C10 1.370(9) .
C11 C12 1.510(9) .
C13 H13 0.9300 .
C13 C14 1.402(9) .
C19 O3 1.238(8) .
C19 O4 1.252(8) .
C10 H10 0.9300 .
O5 C12 1.246(8) .
O6 C12 1.273(7) .
O7 C22B 1.16(2) .
O7 C22A 1.13(2) .
O8 C26A 1.245(15) .
O8 C0AA 1.231(17) .
N26B C27 1.524(14) .
N26B C28 1.535(14) .
N26B C0AA 1.353(18) .
C29 H29A 0.9600 .
C29 H29B 0.9600 .
C29 H29C 0.9600 .
C29 H29D 0.9600 .
C29 H29E 0.9600 .
C29 H29F 0.9600 .
C29 N2B 1.515(13) .
C29 C0AA 1.565(18) .
C27 H27D 0.9600 .
C27 H27E 0.9600 .
C27 H27F 0.9600 .
C27 H27A 0.9600 .
C27 H27B 0.9600 .
C27 H27C 0.9600 .
C27 C26A 1.555(16) .
C28 H28D 0.9600 .
C28 H28E 0.9600 .
C28 H28F 0.9600 .
C28 H28A 0.9600 .
C28 H28B 0.9600 .
C28 H28C 0.9600 .
C28 N2B 1.529(13) .
N2B C26A 1.334(16) .
C22B C25 1.50(3) .
C22B N1AA 1.22(3) .
C25 H25D 0.9600 .
C25 H25F 0.9600 .
C25 H25E 0.9600 .
C25 H25A 0.9600 .
C25 H25B 0.9600 .
C25 H25C 0.9600 .
C25 N1AB 1.51(2) .
C23 H23D 0.9600 .
C23 H23E 0.9600 .
C23 H23F 0.9600 .
C23 H23A 0.9600 .
C23 H23B 0.9600 .
C23 H23C 0.9600 .
C23 N1AA 1.53(2) .
C23 C22A 1.47(3) .
C24 H24A 0.9600 .
C24 H24B 0.9600 .
C24 H24C 0.9600 .
C24 H24D 0.9600 .
C24 H24E 0.9600 .
C24 H24F 0.9600 .
C24 N1AB 1.50(2) .
C24 N1AA 1.52(2) .
N1AB C22A 1.19(2) .

loop_
_geom_torsion_atom_site_label_1
_geom_torsion_atom_site_label_2
_geom_torsion_atom_site_label_3
_geom_torsion_atom_site_label_4
_geom_torsion
_geom_torsion_site_symmetry_1
_geom_torsion_site_symmetry_4
Eu1 O2 C1 O1 9.6(8) . .
Eu1 O2 C1 C2 -170.5(6) . .
Eu1 O1 C1 O2 -9.4(8) . .
Eu1 O1 C1 C2 170.7(6) . .
Eu1 O5 C12 C11 -174.8(6) 4 .
Eu1 O5 C12 O6 3.2(7) 4 .
Eu1 O6 C12 C11 174.7(6) 4 .
Eu1 O6 C12 O5 -3.3(8) 4 .
Eu1 O7 C22B C25 -32(9) . .
Eu1 O7 C22B N1AA 145(5) . .
Eu1 O7 C22A C23 -1(6) . .
Eu1 O7 C22A N1AB -168(2) . .
Eu1 O8 C26A C27 57(2) . .
Eu1 O8 C26A N2B -121.6(15) . .
Eu1 O8 C0AA N26B 114(2) . .
Eu1 O8 C0AA C29 -68(3) . .
O2 C1 C2 C7 17.9(11) . .
O2 C1 C2 C3 -163.4(7) . .
O1 C1 C2 C7 -162.1(7) . .
O1 C1 C2 C3 16.5(11) . .
C1 C2 C3 C4 -178.9(8) . .
C18 C19 O3 Eu1 -106.0(9) . 7_565
C18 C19 O4 Eu1 133.7(11) . 3
C7 C6 C5 C21 177.2(7) . .
C7 C6 C5 C4 -0.5(11) . .
C7 C6 C8 C9 4.5(13) . .
C7 C6 C8 C14 -176.2(8) . .
C7 C2 C3 C4 -0.3(13) . .
C21 C5 C4 C3 -179.5(8) . .
C21 C15 C14 C8 -2.2(12) . .
C21 C15 C14 C13 175.6(8) . .
C6 C7 C2 C1 176.6(7) . .
C6 C7 C2 C3 -2.0(12) . .
C6 C5 C4 C3 -1.8(12) . .
C6 C8 C14 C15 -2.3(12) . .
C6 C8 C14 C13 179.8(7) . .
C20 C18 C17 C16 0.8(13) . .
C20 C18 C19 O3 -15.5(10) . .
C20 C18 C19 O4 160.0(7) . .
C20 C21 C5 C6 -179.9(7) . .
C20 C21 C5 C4 -2.3(12) . .
C20 C21 C15 C16 2.2(12) . .
C20 C21 C15 C14 -176.6(7) . .
C5 C21 C20 C18 176.3(7) . .
C5 C21 C15 C16 -177.8(8) . .
C5 C21 C15 C14 3.3(12) . .
C5 C6 C8 C9 -173.6(8) . .
C5 C6 C8 C14 5.7(12) . .
C5 C4 C3 C2 2.3(13) . .
C9 C8 C14 C15 177.0(8) . .
C9 C8 C14 C13 -0.8(12) . .
C2 C7 C6 C5 2.4(12) . .
C2 C7 C6 C8 -175.7(8) . .
C16 C15 C14 C8 179.0(8) . .
C16 C15 C14 C13 -3.2(13) . .
C15 C21 C20 C18 -3.8(11) . .
C15 C21 C5 C6 0.1(11) . .
C15 C21 C5 C4 177.8(8) . .
C15 C16 C17 C18 -2.3(14) . .
C8 C6 C5 C21 -4.6(11) . .
C8 C6 C5 C4 177.7(8) . .
C8 C9 C10 C11 2.2(16) . .
C17 C18 C20 C21 2.3(12) . .
C17 C18 C19 O3 162.1(7) . .
C17 C18 C19 O4 -22.4(11) . .
C17 C16 C15 C21 0.7(14) . .
C17 C16 C15 C14 179.6(8) . .
C11 C13 C14 C15 -177.1(8) . .
C11 C13 C14 C8 0.7(12) . .
C13 C11 C10 C9 -2.3(15) . .
C13 C11 C12 O5 8.0(11) . .
C13 C11 C12 O6 -170.1(7) . .
C19 C18 C20 C21 179.9(7) . .
C19 C18 C17 C16 -176.8(8) . .
C10 C9 C8 C6 178.7(9) . .
C10 C9 C8 C14 -0.6(15) . .
C10 C11 C13 C14 0.8(13) . .
C10 C11 C12 O5 -176.7(8) . .
C10 C11 C12 O6 5.2(12) . .
O3 C19 O4 Eu1 -51.2(18) . 3
O4 C19 O3 Eu1 78.9(13) . 7_565
C12 C11 C13 C14 176.1(7) . .
C12 C11 C10 C9 -177.6(9) . .
O7 C22B N1AA C23 2(6) . .
O7 C22B N1AA C24 166(4) . .
C29 N2B C26A O8 -2(2) . .
C29 N2B C26A C27 179.2(14) . .
C27 N26B C0AA O8 -6(3) . .
C27 N26B C0AA C29 175.8(17) . .
C28 N26B C0AA O8 -178(2) . .
C28 N26B C0AA C29 4(3) . .
C28 N2B C26A O8 -176.2(16) . .
C28 N2B C26A C27 5(2) . .
C25 C22B N1AA C23 -180(3) . .
C25 C22B N1AA C24 -16(6) . .
C25 N1AB C22A O7 2(5) . .
C25 N1AB C22A C23 -168(3) . .
C24 N1AB C22A O7 177(4) . .
C24 N1AB C22A C23 7(6) . .

loop_
_platon_squeeze_void_nr
_platon_squeeze_void_average_x
_platon_squeeze_void_average_y
_platon_squeeze_void_average_z
_platon_squeeze_void_volume
_platon_squeeze_void_count_electrons
_platon_squeeze_void_content
1 0.000 -0.108 0.242 3839 872 ' '
